data_1549626
loop_
_publ_author_name
'Fang, Yan'
'Li, Jie'
'Han, Pei-Pei'
'Han, Qiu-Xia'
'Li, Ming-Xue'

_publ_section_title
;
 Less toxic zinc(ii), diorganotin(iv), gallium(iii) and cadmium(ii)
 complexes derived from 2-benzoylpyridine
 <i>N</i>,<i>N</i>-dimethylthiosemicarbazone: synthesis, crystal
 structures, cytotoxicity and investigations of mechanisms of action.
;
_journal_issue 5
_journal_name_full 'Toxicology research'
_journal_page_first 987
_journal_page_last 993
_journal_paper_doi 10.1039/c8tx00127h
_journal_volume 7
_journal_year 2018
_chemical_formula_sum 'C30 H30 Cd Cl0 N8 O0 S2'
_chemical_formula_weight 679.14
_space_group_IT_number 15
_space_group_name_Hall '-C 2yc'
_space_group_name_H-M_alt 'C 1 2/c 1'
_symmetry_cell_setting monoclinic
_symmetry_space_group_name_Hall '-C 2yc'
_symmetry_space_group_name_H-M 'C 1 2/c 1'
_atom_sites_solution_hydrogens geom
_atom_sites_solution_primary direct
_atom_sites_solution_secondary difmap
_audit_creation_method SHELXL-97
_audit_update_record
;
2018-05-15 deposited with the CCDC.
2018-06-28 downloaded from the CCDC.
;
_cell_angle_alpha 90.00
_cell_angle_beta 102.8670(10)
_cell_angle_gamma 90.00
_cell_formula_units_Z 8
_cell_length_a 16.9715(10)
_cell_length_b 23.6235(15)
_cell_length_c 15.9881(10)
_cell_measurement_reflns_used 396
_cell_measurement_temperature 296(2)
_cell_measurement_theta_max 26
_cell_measurement_theta_min 0.62
_cell_volume 6249.1(7)
_computing_cell_refinement 'Bruker XSCANS'
_computing_data_collection 'Bruker XSCANS'
_computing_data_reduction 'Bruker SHELXTL'
_computing_molecular_graphics 'Bruker SHELXTL'
_computing_publication_material 'Bruker SHELXTL'
_computing_structure_refinement 'SHELXL-97 (Sheldrick, 2008)'
_computing_structure_solution 'SHELXS-97 (Sheldrick, 2008)'
_diffrn_ambient_temperature 296(2)
_diffrn_measured_fraction_theta_full 0.999
_diffrn_measured_fraction_theta_max 0.999
_diffrn_measurement_device_type 'CCD area detector'
_diffrn_measurement_method 'phi and omega scans'
_diffrn_radiation_monochromator graphite
_diffrn_radiation_source 'fine-focus sealed tube'
_diffrn_radiation_type MoK\a
_diffrn_radiation_wavelength 0.71073
_diffrn_reflns_av_R_equivalents 0.0234
_diffrn_reflns_av_sigmaI/netI 0.0259
_diffrn_reflns_limit_h_max 14
_diffrn_reflns_limit_h_min -20
_diffrn_reflns_limit_k_max 27
_diffrn_reflns_limit_k_min -27
_diffrn_reflns_limit_l_max 18
_diffrn_reflns_limit_l_min -18
_diffrn_reflns_number 16070
_diffrn_reflns_theta_full 25.00
_diffrn_reflns_theta_max 25.00
_diffrn_reflns_theta_min 1.72
_exptl_absorpt_coefficient_mu 0.866
_exptl_absorpt_correction_T_max 0.8062
_exptl_absorpt_correction_T_min 0.6763
_exptl_absorpt_correction_type none
_exptl_crystal_colour red
_exptl_crystal_density_diffrn 1.444
_exptl_crystal_density_method 'not measured'
_exptl_crystal_description stick
_exptl_crystal_F_000 2768
_exptl_crystal_size_max 0.49
_exptl_crystal_size_mid 0.34
_exptl_crystal_size_min 0.26
_refine_diff_density_max 0.475
_refine_diff_density_min -0.311
_refine_diff_density_rms 0.050
_refine_ls_extinction_method none
_refine_ls_goodness_of_fit_ref 1.060
_refine_ls_hydrogen_treatment none
_refine_ls_matrix_type full
_refine_ls_number_parameters 370
_refine_ls_number_reflns 5506
_refine_ls_number_restraints 0
_refine_ls_restrained_S_all 1.060
_refine_ls_R_factor_all 0.0366
_refine_ls_R_factor_gt 0.0281
_refine_ls_shift/su_max 0.001
_refine_ls_shift/su_mean 0.000
_refine_ls_structure_factor_coef Fsqd
_refine_ls_weighting_details 'calc w=1/[\s^2^(Fo^2^)+(0.0386P)^2^+2.3820P] where P=(Fo^2^+2Fc^2^)/3'
_refine_ls_weighting_scheme calc
_refine_ls_wR_factor_gt 0.0708
_refine_ls_wR_factor_ref 0.0743
_reflns_number_gt 4679
_reflns_number_total 5506
_reflns_threshold_expression >2sigma(I)
_cod_data_source_file c8tx00127h2.cif
_cod_data_source_block 1_CCDC2
_cod_depositor_comments
;
The following automatic conversions were performed:

'_symmetry_cell_setting' value 'Monoclinic' changed to 'monoclinic'
according to
/home/data/users/saulius/crontab/automatic-downloads/rss-feeds/RSC/lib/dictionaries/cif_core.dic
dictionary named 'cif_core.dic' version 2.4.2 from 2011-04-26.

Automatic conversion script
Id: cif_fix_values 4973 2017-02-22 13:04:09Z antanas 

 Adding full bibliography for 1549624--1549627.cif.
;
_cod_original_sg_symbol_H-M 'C2/c  '
_cod_database_code 1549626

loop_
_symmetry_equiv_pos_as_xyz
'x, y, z'
'-x, y, -z+1/2'
'x+1/2, y+1/2, z'
'-x+1/2, y+1/2, -z+1/2'
'-x, -y, -z'
'x, -y, z-1/2'
'-x+1/2, -y+1/2, -z'
'x+1/2, -y+1/2, z-1/2'

loop_
_atom_site_label
_atom_site_type_symbol
_atom_site_fract_x
_atom_site_fract_y
_atom_site_fract_z
_atom_site_U_iso_or_equiv
_atom_site_adp_type
_atom_site_occupancy
_atom_site_symmetry_multiplicity
_atom_site_calc_flag
_atom_site_refinement_flags
Cd1 Cd 0.210419(10) 0.082048(7) 0.480740(11) 0.04213(8) Uani 1 1 d .
S1 S 0.14399(5) 0.13574(3) 0.58601(5) 0.05744(19) Uani 1 1 d .
S2 S 0.35561(4) 0.05935(3) 0.55943(5) 0.05543(18) Uani 1 1 d .
N1 N 0.11116(13) 0.24596(9) 0.57796(14) 0.0554(6) Uani 1 1 d .
N2 N 0.14271(12) 0.21367(8) 0.45686(13) 0.0434(5) Uani 1 1 d .
N3 N 0.17566(11) 0.17199(8) 0.41670(12) 0.0391(4) Uani 1 1 d .
N4 N 0.23678(12) 0.08697(8) 0.33829(13) 0.0444(5) Uani 1 1 d .
N5 N 0.42725(13) -0.04061(10) 0.56451(16) 0.0587(6) Uani 1 1 d .
N6 N 0.29563(11) -0.04549(8) 0.49798(13) 0.0416(5) Uani 1 1 d .
N7 N 0.22367(11) -0.01803(8) 0.47022(12) 0.0404(5) Uani 1 1 d .
N8 N 0.08505(12) 0.03787(8) 0.41407(14) 0.0493(5) Uani 1 1 d .
C1 C 0.10849(18) 0.30226(11) 0.5422(2) 0.0680(9) Uani 1 1 d .
H1A H 0.1237 0.3008 0.4879 0.102 Uiso 1 1 calc R
H1B H 0.1453 0.3263 0.5807 0.102 Uiso 1 1 calc R
H1C H 0.0547 0.3171 0.5343 0.102 Uiso 1 1 calc R
C2 C 0.0885(2) 0.24015(14) 0.6601(2) 0.0802(10) Uani 1 1 d .
H2B H 0.0917 0.2011 0.6769 0.120 Uiso 1 1 calc R
H2C H 0.0342 0.2535 0.6549 0.120 Uiso 1 1 calc R
H2D H 0.1246 0.2621 0.7026 0.120 Uiso 1 1 calc R
C3 C 0.13293(14) 0.20086(10) 0.53534(16) 0.0447(6) Uani 1 1 d .
C4 C 0.17858(13) 0.18069(9) 0.33707(15) 0.0372(5) Uani 1 1 d .
C5 C 0.14427(13) 0.23098(10) 0.28657(15) 0.0402(5) Uani 1 1 d .
C6 C 0.08472(16) 0.22401(12) 0.21191(17) 0.0543(7) Uani 1 1 d .
H6B H 0.0679 0.1877 0.1935 0.065 Uiso 1 1 calc R
C7 C 0.05047(19) 0.27010(16) 0.1650(2) 0.0718(9) Uani 1 1 d .
H7A H 0.0099 0.2648 0.1159 0.086 Uiso 1 1 calc R
C8 C 0.0754(2) 0.32335(16) 0.1900(2) 0.0772(10) Uani 1 1 d .
H8A H 0.0523 0.3543 0.1578 0.093 Uiso 1 1 calc R
C9 C 0.1351(2) 0.33149(12) 0.2634(2) 0.0686(9) Uani 1 1 d .
H9A H 0.1525 0.3679 0.2802 0.082 Uiso 1 1 calc R
C10 C 0.16887(16) 0.28563(11) 0.31148(17) 0.0514(6) Uani 1 1 d .
H10A H 0.2086 0.2914 0.3612 0.062 Uiso 1 1 calc R
C11 C 0.21816(13) 0.13617(9) 0.29542(15) 0.0379(5) Uani 1 1 d .
C12 C 0.23693(15) 0.14439(11) 0.21611(16) 0.0491(6) Uani 1 1 d .
H12A H 0.2251 0.1787 0.1875 0.059 Uiso 1 1 calc R
C13 C 0.27321(17) 0.10150(12) 0.17985(18) 0.0576(7) Uani 1 1 d .
H13A H 0.2854 0.1064 0.1264 0.069 Uiso 1 1 calc R
C14 C 0.29111(17) 0.05144(13) 0.22370(19) 0.0602(7) Uani 1 1 d .
H14A H 0.3153 0.0217 0.2006 0.072 Uiso 1 1 calc R
C15 C 0.27241(16) 0.04652(11) 0.30230(17) 0.0536(7) Uani 1 1 d .
H15A H 0.2854 0.0128 0.3323 0.064 Uiso 1 1 calc R
C16 C 0.4351(2) -0.09996(15) 0.5435(3) 0.0857(11) Uani 1 1 d .
H16A H 0.3847 -0.1133 0.5093 0.129 Uiso 1 1 calc R
H16B H 0.4491 -0.1217 0.5954 0.129 Uiso 1 1 calc R
H16C H 0.4767 -0.1040 0.5119 0.129 Uiso 1 1 calc R
C17 C 0.49956(17) -0.01488(16) 0.6164(2) 0.0799(10) Uani 1 1 d .
H17A H 0.4889 0.0241 0.6268 0.120 Uiso 1 1 calc R
H17B H 0.5427 -0.0171 0.5865 0.120 Uiso 1 1 calc R
H17C H 0.5149 -0.0346 0.6701 0.120 Uiso 1 1 calc R
C18 C 0.35643(14) -0.01277(10) 0.53764(15) 0.0419(6) Uani 1 1 d .
C19 C 0.16121(14) -0.04903(10) 0.43774(16) 0.0418(6) Uani 1 1 d .
C20 C 0.16434(15) -0.11196(10) 0.43084(16) 0.0444(6) Uani 1 1 d .
C21 C 0.20962(18) -0.13771(12) 0.3793(2) 0.0633(8) Uani 1 1 d .
H21A H 0.2383 -0.1154 0.3484 0.076 Uiso 1 1 calc R
C22 C 0.2128(2) -0.19557(13) 0.3734(2) 0.0792(10) Uani 1 1 d .
H22A H 0.2435 -0.2122 0.3385 0.095 Uiso 1 1 calc R
C23 C 0.1716(2) -0.22865(13) 0.4180(2) 0.0769(9) Uani 1 1 d .
H23A H 0.1740 -0.2678 0.4136 0.092 Uiso 1 1 calc R
C24 C 0.1265(2) -0.20469(12) 0.4696(2) 0.0733(9) Uani 1 1 d .
H24A H 0.0985 -0.2276 0.5002 0.088 Uiso 1 1 calc R
C25 C 0.12252(18) -0.14629(11) 0.47633(19) 0.0601(7) Uani 1 1 d .
H25A H 0.0917 -0.1301 0.5114 0.072 Uiso 1 1 calc R
C26 C 0.08357(14) -0.01899(10) 0.40540(16) 0.0429(6) Uani 1 1 d .
C27 C 0.01293(16) -0.04631(12) 0.3669(2) 0.0607(8) Uani 1 1 d .
H27A H 0.0124 -0.0855 0.3607 0.073 Uiso 1 1 calc R
C28 C -0.05670(17) -0.01558(14) 0.3378(2) 0.0702(9) Uani 1 1 d .
H28A H -0.1046 -0.0339 0.3125 0.084 Uiso 1 1 calc R
C29 C -0.05487(17) 0.04190(14) 0.3464(2) 0.0690(9) Uani 1 1 d .
H29A H -0.1009 0.0637 0.3267 0.083 Uiso 1 1 calc R
C30 C 0.01722(16) 0.06649(13) 0.3851(2) 0.0609(8) Uani 1 1 d .
H30A H 0.0187 0.1056 0.3914 0.073 Uiso 1 1 calc R

loop_
_atom_site_aniso_label
_atom_site_aniso_U_11
_atom_site_aniso_U_22
_atom_site_aniso_U_33
_atom_site_aniso_U_23
_atom_site_aniso_U_13
_atom_site_aniso_U_12
Cd1 0.04405(13) 0.03663(12) 0.04652(13) 0.00194(8) 0.01180(9) 0.00580(7)
S1 0.0750(5) 0.0494(4) 0.0557(4) -0.0001(3) 0.0311(4) 0.0017(3)
S2 0.0455(4) 0.0509(4) 0.0648(5) -0.0027(3) 0.0014(3) 0.0002(3)
N1 0.0581(14) 0.0583(14) 0.0492(13) -0.0135(11) 0.0107(11) 0.0152(11)
N2 0.0489(12) 0.0392(11) 0.0414(12) -0.0043(9) 0.0085(9) 0.0102(9)
N3 0.0379(11) 0.0368(10) 0.0424(12) -0.0037(9) 0.0084(9) 0.0034(8)
N4 0.0465(12) 0.0439(12) 0.0444(12) -0.0031(9) 0.0134(10) 0.0083(9)
N5 0.0371(12) 0.0682(15) 0.0703(16) 0.0082(12) 0.0109(11) 0.0152(11)
N6 0.0367(11) 0.0410(11) 0.0481(12) 0.0071(9) 0.0116(9) 0.0090(9)
N7 0.0373(11) 0.0401(11) 0.0441(12) 0.0040(9) 0.0096(9) 0.0053(9)
N8 0.0393(12) 0.0458(12) 0.0619(14) -0.0020(10) 0.0094(10) 0.0065(9)
C1 0.073(2) 0.0519(17) 0.070(2) -0.0205(15) -0.0040(16) 0.0205(15)
C2 0.091(2) 0.093(2) 0.062(2) -0.0249(18) 0.0271(18) 0.015(2)
C3 0.0352(13) 0.0492(14) 0.0477(15) -0.0090(12) 0.0053(11) 0.0035(11)
C4 0.0337(12) 0.0389(12) 0.0376(14) -0.0030(10) 0.0049(10) -0.0036(10)
C5 0.0366(13) 0.0463(14) 0.0371(13) 0.0019(11) 0.0069(10) 0.0015(10)
C6 0.0513(16) 0.0625(17) 0.0459(16) -0.0015(13) 0.0043(13) 0.0029(13)
C7 0.065(2) 0.100(3) 0.0466(18) 0.0119(18) 0.0041(15) 0.0210(18)
C8 0.094(3) 0.082(2) 0.060(2) 0.0320(19) 0.0284(19) 0.038(2)
C9 0.095(2) 0.0459(16) 0.072(2) 0.0078(15) 0.0339(19) 0.0095(16)
C10 0.0568(16) 0.0461(15) 0.0501(16) 0.0006(12) 0.0096(13) -0.0008(12)
C11 0.0330(12) 0.0410(13) 0.0390(13) -0.0043(11) 0.0065(10) -0.0026(10)
C12 0.0546(16) 0.0475(14) 0.0474(15) 0.0003(12) 0.0160(13) -0.0042(12)
C13 0.0613(18) 0.0682(18) 0.0495(17) -0.0039(14) 0.0258(14) 0.0007(15)
C14 0.0624(18) 0.0644(19) 0.0593(18) -0.0116(15) 0.0256(15) 0.0124(15)
C15 0.0606(17) 0.0485(15) 0.0544(17) -0.0010(13) 0.0186(14) 0.0143(13)
C16 0.069(2) 0.081(2) 0.110(3) 0.011(2) 0.025(2) 0.0368(18)
C17 0.0417(17) 0.117(3) 0.074(2) 0.013(2) -0.0004(15) 0.0120(17)
C18 0.0363(13) 0.0527(15) 0.0392(14) 0.0088(11) 0.0137(11) 0.0078(11)
C19 0.0429(14) 0.0393(13) 0.0448(14) 0.0023(11) 0.0131(11) 0.0037(11)
C20 0.0448(14) 0.0404(14) 0.0467(15) -0.0007(11) 0.0077(12) -0.0002(11)
C21 0.073(2) 0.0514(17) 0.073(2) -0.0079(15) 0.0328(16) -0.0035(14)
C22 0.091(2) 0.0555(19) 0.099(3) -0.0230(18) 0.038(2) 0.0008(17)
C23 0.089(2) 0.0445(17) 0.094(3) -0.0112(17) 0.014(2) 0.0040(16)
C24 0.094(2) 0.0490(17) 0.079(2) 0.0118(16) 0.0231(19) -0.0118(17)
C25 0.0729(19) 0.0505(16) 0.0617(18) 0.0018(14) 0.0256(15) -0.0033(14)
C26 0.0386(13) 0.0467(14) 0.0440(14) 0.0050(11) 0.0104(11) -0.0009(11)
C27 0.0481(16) 0.0505(16) 0.079(2) 0.0061(15) 0.0048(15) -0.0048(13)
C28 0.0408(16) 0.081(2) 0.081(2) 0.0162(18) -0.0038(15) -0.0087(15)
C29 0.0419(16) 0.073(2) 0.088(2) 0.0150(18) 0.0063(15) 0.0121(15)
C30 0.0452(16) 0.0556(16) 0.078(2) 0.0011(15) 0.0060(15) 0.0127(13)

loop_
_atom_type_symbol
_atom_type_description
_atom_type_scat_dispersion_real
_atom_type_scat_dispersion_imag
_atom_type_scat_source
C C 0.0033 0.0016 'International Tables Vol C Tables 4.2.6.8 and 6.1.1.4'
H H 0.0000 0.0000 'International Tables Vol C Tables 4.2.6.8 and 6.1.1.4'
N N 0.0061 0.0033 'International Tables Vol C Tables 4.2.6.8 and 6.1.1.4'
O O 0.0106 0.0060 'International Tables Vol C Tables 4.2.6.8 and 6.1.1.4'
S S 0.1246 0.1234 'International Tables Vol C Tables 4.2.6.8 and 6.1.1.4'
Cl Cl 0.1484 0.1585 'International Tables Vol C Tables 4.2.6.8 and 6.1.1.4'
Cd Cd -0.8075 1.2024 'International Tables Vol C Tables 4.2.6.8 and 6.1.1.4'

loop_
_geom_angle_atom_site_label_1
_geom_angle_atom_site_label_2
_geom_angle_atom_site_label_3
_geom_angle
N3 Cd1 N7 151.03(6)
N3 Cd1 N8 95.00(7)
N7 Cd1 N8 67.99(6)
N3 Cd1 N4 68.38(6)
N7 Cd1 N4 86.63(6)
N8 Cd1 N4 86.23(7)
N3 Cd1 S1 74.74(5)
N7 Cd1 S1 126.85(5)
N8 Cd1 S1 91.77(5)
N4 Cd1 S1 142.71(5)
N3 Cd1 S2 121.22(5)
N7 Cd1 S2 74.43(5)
N8 Cd1 S2 142.10(5)
N4 Cd1 S2 96.49(5)
S1 Cd1 S2 107.28(3)
C3 S1 Cd1 98.65(9)
C18 S2 Cd1 98.99(8)
C3 N1 C1 120.8(2)
C3 N1 C2 122.3(2)
C1 N1 C2 116.9(2)
C3 N2 N3 115.39(19)
C4 N3 N2 117.13(19)
C4 N3 Cd1 120.20(15)
N2 N3 Cd1 122.16(14)
C15 N4 C11 118.5(2)
C15 N4 Cd1 124.79(17)
C11 N4 Cd1 116.59(14)
C18 N5 C17 123.7(2)
C18 N5 C16 121.0(2)
C17 N5 C16 115.2(2)
C18 N6 N7 114.90(19)
C19 N7 N6 117.0(2)
C19 N7 Cd1 120.41(15)
N6 N7 Cd1 122.63(14)
C30 N8 C26 118.5(2)
C30 N8 Cd1 123.29(18)
C26 N8 Cd1 118.25(15)
N1 C1 H1A 109.5
N1 C1 H1B 109.5
H1A C1 H1B 109.5
N1 C1 H1C 109.5
H1A C1 H1C 109.5
H1B C1 H1C 109.5
N1 C2 H2B 109.5
N1 C2 H2C 109.5
H2B C2 H2C 109.5
N1 C2 H2D 109.5
H2B C2 H2D 109.5
H2C C2 H2D 109.5
N2 C3 N1 113.4(2)
N2 C3 S1 128.18(18)
N1 C3 S1 118.4(2)
N3 C4 C5 124.3(2)
N3 C4 C11 116.5(2)
C5 C4 C11 119.1(2)
C10 C5 C6 118.1(2)
C10 C5 C4 122.2(2)
C6 C5 C4 119.7(2)
C7 C6 C5 120.8(3)
C7 C6 H6B 119.6
C5 C6 H6B 119.6
C8 C7 C6 120.4(3)
C8 C7 H7A 119.8
C6 C7 H7A 119.8
C7 C8 C9 120.0(3)
C7 C8 H8A 120.0
C9 C8 H8A 120.0
C10 C9 C8 120.0(3)
C10 C9 H9A 120.0
C8 C9 H9A 120.0
C9 C10 C5 120.7(3)
C9 C10 H10A 119.7
C5 C10 H10A 119.7
N4 C11 C12 120.6(2)
N4 C11 C4 117.4(2)
C12 C11 C4 122.0(2)
C13 C12 C11 119.7(2)
C13 C12 H12A 120.1
C11 C12 H12A 120.1
C14 C13 C12 119.1(2)
C14 C13 H13A 120.4
C12 C13 H13A 120.4
C15 C14 C13 118.2(2)
C15 C14 H14A 120.9
C13 C14 H14A 120.9
N4 C15 C14 123.9(3)
N4 C15 H15A 118.0
C14 C15 H15A 118.0
N5 C16 H16A 109.5
N5 C16 H16B 109.5
H16A C16 H16B 109.5
N5 C16 H16C 109.5
H16A C16 H16C 109.5
H16B C16 H16C 109.5
N5 C17 H17A 109.5
N5 C17 H17B 109.5
H17A C17 H17B 109.5
N5 C17 H17C 109.5
H17A C17 H17C 109.5
H17B C17 H17C 109.5
N6 C18 N5 114.1(2)
N6 C18 S2 128.60(18)
N5 C18 S2 117.3(2)
N7 C19 C26 116.9(2)
N7 C19 C20 123.5(2)
C26 C19 C20 119.6(2)
C25 C20 C21 118.1(2)
C25 C20 C19 120.9(2)
C21 C20 C19 121.0(2)
C22 C21 C20 120.9(3)
C22 C21 H21A 119.5
C20 C21 H21A 119.5
C23 C22 C21 120.4(3)
C23 C22 H22A 119.8
C21 C22 H22A 119.8
C22 C23 C24 120.2(3)
C22 C23 H23A 119.9
C24 C23 H23A 119.9
C23 C24 C25 120.2(3)
C23 C24 H24A 119.9
C25 C24 H24A 119.9
C20 C25 C24 120.1(3)
C20 C25 H25A 120.0
C24 C25 H25A 120.0
N8 C26 C27 120.4(2)
N8 C26 C19 116.4(2)
C27 C26 C19 123.2(2)
C28 C27 C26 120.0(3)
C28 C27 H27A 120.0
C26 C27 H27A 120.0
C29 C28 C27 119.5(3)
C29 C28 H28A 120.3
C27 C28 H28A 120.3
C28 C29 C30 117.7(3)
C28 C29 H29A 121.1
C30 C29 H29A 121.1
N8 C30 C29 124.0(3)
N8 C30 H30A 118.0
C29 C30 H30A 118.0

loop_
_geom_bond_atom_site_label_1
_geom_bond_atom_site_label_2
_geom_bond_distance
Cd1 N3 2.3751(19)
Cd1 N7 2.384(2)
Cd1 N8 2.396(2)
Cd1 N4 2.420(2)
Cd1 S1 2.5609(7)
Cd1 S2 2.5616(7)
S1 C3 1.729(3)
S2 C18 1.740(3)
N1 C3 1.360(3)
N1 C1 1.444(4)
N1 C2 1.454(4)
N2 C3 1.336(3)
N2 N3 1.362(2)
N3 C4 1.301(3)
N4 C15 1.329(3)
N4 C11 1.350(3)
N5 C18 1.353(3)
N5 C17 1.453(4)
N5 C16 1.455(4)
N6 C18 1.331(3)
N6 N7 1.367(2)
N7 C19 1.298(3)
N8 C30 1.326(3)
N8 C26 1.350(3)
C1 H1A 0.9600
C1 H1B 0.9600
C1 H1C 0.9600
C2 H2B 0.9600
C2 H2C 0.9600
C2 H2D 0.9600
C4 C5 1.481(3)
C4 C11 1.483(3)
C5 C10 1.388(3)
C5 C6 1.391(3)
C6 C7 1.375(4)
C6 H6B 0.9300
C7 C8 1.359(5)
C7 H7A 0.9300
C8 C9 1.382(5)
C8 H8A 0.9300
C9 C10 1.377(4)
C9 H9A 0.9300
C10 H10A 0.9300
C11 C12 1.388(3)
C12 C13 1.379(4)
C12 H12A 0.9300
C13 C14 1.374(4)
C13 H13A 0.9300
C14 C15 1.368(4)
C14 H14A 0.9300
C15 H15A 0.9300
C16 H16A 0.9600
C16 H16B 0.9600
C16 H16C 0.9600
C17 H17A 0.9600
C17 H17B 0.9600
C17 H17C 0.9600
C19 C26 1.484(3)
C19 C20 1.493(3)
C20 C25 1.386(3)
C20 C21 1.386(4)
C21 C22 1.372(4)
C21 H21A 0.9300
C22 C23 1.353(5)
C22 H22A 0.9300
C23 C24 1.366(4)
C23 H23A 0.9300
C24 C25 1.387(4)
C24 H24A 0.9300
C25 H25A 0.9300
C26 C27 1.380(4)
C27 C28 1.377(4)
C27 H27A 0.9300
C28 C29 1.364(4)
C28 H28A 0.9300
C29 C30 1.371(4)
C29 H29A 0.9300
C30 H30A 0.9300
